data_1575765
loop_
_publ_author_name
'Glok, Eduard'
'Werner, Luis'
'Radius, Udo'

_publ_section_title
;
 N-Heterocyclic silylene complexes of nickel(0).
;
_journal_issue 39
_journal_name_full 'Dalton transactions (Cambridge, England : 2003)'
_journal_page_first 14846
_journal_page_last 14861
_journal_paper_doi 10.1039/d5dt01887k
_journal_volume 54
_journal_year 2025
_chemical_formula_moiety 'C46 H66 N4 Ni P2 Si2'
_chemical_formula_sum 'C46 H66 N4 Ni P2 Si2'
_chemical_formula_weight 851.85
_space_group_crystal_system triclinic
_space_group_IT_number 2
_space_group_name_Hall '-P 1'
_space_group_name_H-M_alt 'P -1'
_atom_sites_solution_hydrogens geom
_atom_sites_solution_primary dual
_atom_sites_solution_secondary difmap
_audit_creation_method SHELXL-2018/3
_audit_update_record
;
2025-08-07 deposited with the CCDC.	2025-09-12 downloaded from the CCDC.
;
_cell_angle_alpha 94.9390(10)
_cell_angle_beta 97.1360(10)
_cell_angle_gamma 94.3850(10)
_cell_formula_units_Z 2
_cell_length_a 11.14160(10)
_cell_length_b 13.87950(10)
_cell_length_c 15.60500(10)
_cell_measurement_reflns_used 38686
_cell_measurement_temperature 100(2)
_cell_measurement_theta_max 74.1180
_cell_measurement_theta_min 2.8570
_cell_volume 2376.28(3)
_computing_cell_refinement 'CrysAlisPro 1.171.41.96a (Rigaku OD, 2021)'
_computing_data_collection 'BIS 2011.8 / APEX2 ver. 2014.9 (Bruker AXS)'
_computing_data_reduction 'CrysAlisPro 1.171.41.96a (Rigaku OD, 2021)'
_computing_molecular_graphics 'ShelXLe (Huebschle et all, 2011)'
_computing_publication_material 'SHELXL-2017/1 (Sheldrick, 2017)'
_computing_structure_refinement 'SHELXL-2017/1 (Sheldrick, 2017)'
_computing_structure_solution 'SHELXT (Sheldrick, 2014)'
_diffrn_ambient_temperature 100(2)
_diffrn_detector_area_resol_mean 10.0
_diffrn_measured_fraction_theta_full 0.990
_diffrn_measured_fraction_theta_max 0.964
_diffrn_measurement_device_type 'PhotonJet R (Cu) X-ray Source'
_diffrn_measurement_method '\w scans'
_diffrn_radiation_type CuK\a
_diffrn_radiation_wavelength 1.54184
_diffrn_reflns_av_R_equivalents 0.0203
_diffrn_reflns_av_unetI/netI 0.0132
_diffrn_reflns_Laue_measured_fraction_full 0.990
_diffrn_reflns_Laue_measured_fraction_max 0.964
_diffrn_reflns_limit_h_max 13
_diffrn_reflns_limit_h_min -13
_diffrn_reflns_limit_k_max 17
_diffrn_reflns_limit_k_min -17
_diffrn_reflns_limit_l_max 18
_diffrn_reflns_limit_l_min -14
_diffrn_reflns_number 46438
_diffrn_reflns_point_group_measured_fraction_full 0.990
_diffrn_reflns_point_group_measured_fraction_max 0.964
_diffrn_reflns_theta_full 72.000
_diffrn_reflns_theta_max 75.000
_diffrn_reflns_theta_min 2.867
_diffrn_source 'Rotating-anode X-ray tube'
_exptl_absorpt_coefficient_mu 1.964
_exptl_absorpt_correction_T_max 1.000
_exptl_absorpt_correction_T_min 0.335
_exptl_absorpt_correction_type gaussian
_exptl_absorpt_process_details
;
CrysAlisPro 1.171.41.96a (Rigaku Oxford Diffraction, 2021) Numerical 
absorption correction based on gaussian integration over a multifaceted 
crystal model Empirical absorption correction using spherical harmonics, 
implemented in SCALE3 ABSPACK scaling algorithm.
;
_exptl_crystal_colour yellow
_exptl_crystal_density_diffrn 1.191
_exptl_crystal_description block
_exptl_crystal_F_000 912
_exptl_crystal_size_max 0.550
_exptl_crystal_size_mid 0.280
_exptl_crystal_size_min 0.240
_refine_diff_density_max 0.261
_refine_diff_density_min -0.314
_refine_diff_density_rms 0.043
_refine_ls_extinction_method none
_refine_ls_goodness_of_fit_ref 1.061
_refine_ls_hydrogen_treatment constr
_refine_ls_matrix_type full
_refine_ls_number_parameters 514
_refine_ls_number_reflns 9427
_refine_ls_number_restraints 0
_refine_ls_restrained_S_all 1.061
_refine_ls_R_factor_all 0.0279
_refine_ls_R_factor_gt 0.0274
_refine_ls_shift/su_max 0.001
_refine_ls_shift/su_mean 0.000
_refine_ls_structure_factor_coef Fsqd
_refine_ls_weighting_details 'w=1/[\s^2^(Fo^2^)+(0.0327P)^2^+1.2095P] where P=(Fo^2^+2Fc^2^)/3'
_refine_ls_weighting_scheme calc
_refine_ls_wR_factor_gt 0.0712
_refine_ls_wR_factor_ref 0.0715
_reflns_Friedel_coverage 0.000
_reflns_number_gt 9246
_reflns_number_total 9427
_reflns_threshold_expression 'I > 2\s(I)'
_cod_data_source_file d5dt01887k2.cif
_cod_data_source_block compound_2
_cod_depositor_comments 'Adding full bibliography for 1575761--1575772.cif.'
_cod_database_code 1575765
_shelx_shelxl_version_number 2018/3
_shelx_space_group_comment
;
The symmetry employed for this shelxl refinement is uniquely defined
by the following loop, which should always be used as a source of
symmetry information in preference to the above space-group names.
They are only intended as comments.
;
_shelx_estimated_absorpt_t_min 0.411
_shelx_estimated_absorpt_t_max 0.650

loop_
_space_group_symop_operation_xyz
'x, y, z'
'-x, -y, -z'

loop_
_atom_site_label
_atom_site_type_symbol
_atom_site_fract_x
_atom_site_fract_y
_atom_site_fract_z
_atom_site_U_iso_or_equiv
_atom_site_adp_type
_atom_site_occupancy
_atom_site_site_symmetry_order
_atom_site_calc_flag
_atom_site_refinement_flags_posn
_atom_site_refinement_flags_adp
_atom_site_refinement_flags_occupancy
_atom_site_disorder_assembly
_atom_site_disorder_group
Ni01 Ni 0.80167(2) 0.70927(2) 0.78124(2) 0.01347(6) Uani 1 1 d . . . . .
Si1_1 Si 0.61819(3) 0.73851(2) 0.78702(2) 0.01484(7) Uani 1 1 d . . . . .
N2_1 N 0.54079(10) 0.84230(8) 0.80625(8) 0.0221(2) Uani 1 1 d . . . . .
C3_1 C 0.41449(12) 0.82286(10) 0.79822(11) 0.0309(3) Uani 1 1 d . . . . .
H3_1 H 0.360097 0.871628 0.804877 0.037 Uiso 1 1 calc R U . . .
C4_1 C 0.37863(12) 0.72840(10) 0.78019(11) 0.0287(3) Uani 1 1 d . . . . .
H4_1 H 0.295998 0.702978 0.772958 0.034 Uiso 1 1 calc R U . . .
N5_1 N 0.47558(9) 0.67063(8) 0.77304(7) 0.0196(2) Uani 1 1 d . . . . .
C6_1 C 0.59089(11) 0.93947(9) 0.83680(9) 0.0223(3) Uani 1 1 d . . . . .
C7_1 C 0.59750(12) 1.00955(10) 0.77780(10) 0.0255(3) Uani 1 1 d . . . . .
C8_1 C 0.64339(13) 1.10390(10) 0.80954(11) 0.0314(3) Uani 1 1 d . . . . .
H8_1 H 0.647463 1.152154 0.770108 0.038 Uiso 1 1 calc R U . . .
C9_1 C 0.68324(14) 1.12945(11) 0.89683(12) 0.0354(4) Uani 1 1 d . . . . .
C10_1 C 0.67529(14) 1.05885(11) 0.95365(11) 0.0338(3) Uani 1 1 d . . . . .
H10_1 H 0.702330 1.075652 1.013621 0.041 Uiso 1 1 calc R U . . .
C11_1 C 0.62854(13) 0.96327(10) 0.92545(10) 0.0271(3) Uani 1 1 d . . . . .
C12_1 C 0.55759(15) 0.98430(12) 0.68253(11) 0.0354(3) Uani 1 1 d . . . . .
H12A_1 H 0.557649 1.043804 0.652982 0.053 Uiso 1 1 calc R U . . .
H12B_1 H 0.475475 0.951226 0.673820 0.053 Uiso 1 1 calc R U . . .
H12C_1 H 0.613605 0.941371 0.658595 0.053 Uiso 1 1 calc R U . . .
C13_1 C 0.7322(2) 1.23285(13) 0.92865(15) 0.0570(6) Uani 1 1 d . . . . .
H13A_1 H 0.807512 1.248661 0.904419 0.085 Uiso 1 1 calc R U . . .
H13B_1 H 0.748641 1.239457 0.992146 0.085 Uiso 1 1 calc R U . . .
H13C_1 H 0.672086 1.277342 0.909979 0.085 Uiso 1 1 calc R U . . .
C14_1 C 0.62011(16) 0.88919(12) 0.98979(11) 0.0367(4) Uani 1 1 d . . . . .
H14A_1 H 0.541329 0.850848 0.976954 0.055 Uiso 1 1 calc R U . . .
H14B_1 H 0.628155 0.922289 1.048541 0.055 Uiso 1 1 calc R U . . .
H14C_1 H 0.685363 0.846155 0.985810 0.055 Uiso 1 1 calc R U . . .
C15_1 C 0.44987(11) 0.56736(9) 0.77105(8) 0.0175(2) Uani 1 1 d . . . . .
C16_1 C 0.42584(11) 0.52738(10) 0.84721(8) 0.0211(3) Uani 1 1 d . . . . .
C17_1 C 0.40064(12) 0.42714(10) 0.84489(9) 0.0238(3) Uani 1 1 d . . . . .
H17_1 H 0.385653 0.399746 0.896689 0.029 Uiso 1 1 calc R U . . .
C18_1 C 0.39683(12) 0.36614(10) 0.76889(9) 0.0234(3) Uani 1 1 d . . . . .
C19_1 C 0.41751(12) 0.40807(10) 0.69386(9) 0.0220(3) Uani 1 1 d . . . . .
H19_1 H 0.413274 0.367532 0.641135 0.026 Uiso 1 1 calc R U . . .
C20_1 C 0.44433(11) 0.50787(9) 0.69341(8) 0.0191(2) Uani 1 1 d . . . . .
C21_1 C 0.42436(15) 0.59117(12) 0.93021(10) 0.0341(3) Uani 1 1 d . . . . .
H21A_1 H 0.500060 0.633638 0.942921 0.051 Uiso 1 1 calc R U . . .
H21B_1 H 0.416757 0.550522 0.977913 0.051 Uiso 1 1 calc R U . . .
H21C_1 H 0.355294 0.630839 0.923755 0.051 Uiso 1 1 calc R U . . .
C22_1 C 0.36974(15) 0.25746(11) 0.76703(12) 0.0370(4) Uani 1 1 d . . . . .
H22A_1 H 0.303683 0.235098 0.720412 0.055 Uiso 1 1 calc R U . . .
H22B_1 H 0.345447 0.241707 0.822795 0.055 Uiso 1 1 calc R U . . .
H22C_1 H 0.442525 0.225156 0.756693 0.055 Uiso 1 1 calc R U . . .
C23_1 C 0.46435(13) 0.55021(11) 0.61048(9) 0.0263(3) Uani 1 1 d . . . . .
H23A_1 H 0.438077 0.501235 0.561310 0.039 Uiso 1 1 calc R U . . .
H23B_1 H 0.550821 0.570472 0.611786 0.039 Uiso 1 1 calc R U . . .
H23C_1 H 0.417222 0.606565 0.604189 0.039 Uiso 1 1 calc R U . . .
Si1_2 Si 0.81577(3) 0.63709(2) 0.65751(2) 0.01417(7) Uani 1 1 d . . . . .
N2_2 N 0.85030(9) 0.52120(7) 0.61857(7) 0.0168(2) Uani 1 1 d . . . . .
C3_2 C 0.84371(12) 0.50795(9) 0.52796(8) 0.0205(3) Uani 1 1 d . . . . .
H3_2 H 0.857480 0.448656 0.497071 0.025 Uiso 1 1 calc R U . . .
C4_2 C 0.81614(12) 0.58706(9) 0.48958(8) 0.0209(3) Uani 1 1 d . . . . .
H4_2 H 0.809341 0.590135 0.428608 0.025 Uiso 1 1 calc R U . . .
N5_2 N 0.79811(10) 0.66562(7) 0.54864(7) 0.0174(2) Uani 1 1 d . . . . .
C6_2 C 0.89365(11) 0.44387(9) 0.66607(8) 0.0163(2) Uani 1 1 d . . . . .
C7_2 C 1.01411(11) 0.45209(9) 0.70684(8) 0.0174(2) Uani 1 1 d . . . . .
C8_2 C 1.05639(12) 0.37418(9) 0.74909(8) 0.0210(3) Uani 1 1 d . . . . .
H8_2 H 1.137341 0.379777 0.777739 0.025 Uiso 1 1 calc R U . . .
C9_2 C 0.98329(13) 0.28859(9) 0.75041(8) 0.0223(3) Uani 1 1 d . . . . .
C10_2 C 0.86481(12) 0.28223(9) 0.70885(9) 0.0219(3) Uani 1 1 d . . . . .
H10_2 H 0.813989 0.224126 0.709170 0.026 Uiso 1 1 calc R U . . .
C11_2 C 0.81831(12) 0.35857(9) 0.66669(8) 0.0198(3) Uani 1 1 d . . . . .
C12_2 C 1.09835(12) 0.54154(9) 0.70317(9) 0.0219(3) Uani 1 1 d . . . . .
H12A_2 H 1.100326 0.554308 0.642546 0.033 Uiso 1 1 calc R U . . .
H12B_2 H 1.180261 0.531232 0.729647 0.033 Uiso 1 1 calc R U . . .
H12C_2 H 1.069238 0.597208 0.734939 0.033 Uiso 1 1 calc R U . . .
C13_2 C 1.03191(15) 0.20296(10) 0.79249(10) 0.0322(3) Uani 1 1 d . . . . .
H13A_2 H 1.061812 0.159199 0.748821 0.048 Uiso 1 1 calc R U . . .
H13B_2 H 0.966900 0.168091 0.817506 0.048 Uiso 1 1 calc R U . . .
H13C_2 H 1.098574 0.226034 0.838460 0.048 Uiso 1 1 calc R U . . .
C14_2 C 0.68995(13) 0.34825(11) 0.62139(11) 0.0317(3) Uani 1 1 d . . . . .
H14A_2 H 0.690814 0.340261 0.558467 0.048 Uiso 1 1 calc R U . . .
H14B_2 H 0.649845 0.406506 0.636902 0.048 Uiso 1 1 calc R U . . .
H14C_2 H 0.645617 0.291270 0.639320 0.048 Uiso 1 1 calc R U . . .
C15_2 C 0.79751(12) 0.75888(9) 0.51562(8) 0.0176(2) Uani 1 1 d . . . . .
C16_2 C 0.69156(12) 0.80729(9) 0.50706(8) 0.0187(2) Uani 1 1 d . . . . .
C17_2 C 0.69431(12) 0.89546(10) 0.47039(8) 0.0222(3) Uani 1 1 d . . . . .
H17_2 H 0.623178 0.929300 0.465599 0.027 Uiso 1 1 calc R U . . .
C18_2 C 0.79786(13) 0.93542(10) 0.44061(9) 0.0247(3) Uani 1 1 d . . . . .
C19_2 C 0.90236(13) 0.88665(10) 0.45115(9) 0.0240(3) Uani 1 1 d . . . . .
H19_2 H 0.974316 0.913769 0.432296 0.029 Uiso 1 1 calc R U . . .
C20_2 C 0.90451(12) 0.79916(10) 0.48857(8) 0.0205(3) Uani 1 1 d . . . . .
C21_2 C 0.57586(12) 0.76421(10) 0.53423(9) 0.0218(3) Uani 1 1 d . . . . .
H21A_2 H 0.510175 0.805203 0.518870 0.033 Uiso 1 1 calc R U . . .
H21B_2 H 0.586975 0.760440 0.597107 0.033 Uiso 1 1 calc R U . . .
H21C_2 H 0.555017 0.698892 0.504426 0.033 Uiso 1 1 calc R U . . .
C22_2 C 0.79572(15) 1.02721(12) 0.39515(11) 0.0365(4) Uani 1 1 d . . . . .
H22A_2 H 0.760003 1.011439 0.334460 0.055 Uiso 1 1 calc R U . . .
H22B_2 H 0.878808 1.057053 0.397471 0.055 Uiso 1 1 calc R U . . .
H22C_2 H 0.746953 1.072656 0.424017 0.055 Uiso 1 1 calc R U . . .
C23_2 C 1.02010(12) 0.74902(10) 0.49932(9) 0.0262(3) Uani 1 1 d . . . . .
H23A_2 H 1.012660 0.691442 0.457363 0.039 Uiso 1 1 calc R U . . .
H23B_2 H 1.034390 0.729411 0.558319 0.039 Uiso 1 1 calc R U . . .
H23C_2 H 1.088348 0.793610 0.489263 0.039 Uiso 1 1 calc R U . . .
P1_3 P 0.84941(3) 0.61991(2) 0.88491(2) 0.01739(7) Uani 1 1 d . . . . .
C2_3 C 1.00918(13) 0.59997(11) 0.91682(10) 0.0287(3) Uani 1 1 d . . . . .
H2A_3 H 1.036629 0.556074 0.872088 0.043 Uiso 1 1 calc R U . . .
H2B_3 H 1.017291 0.571019 0.972126 0.043 Uiso 1 1 calc R U . . .
H2C_3 H 1.058871 0.662188 0.923277 0.043 Uiso 1 1 calc R U . . .
C3_3 C 0.77869(13) 0.49551(10) 0.87764(9) 0.0252(3) Uani 1 1 d . . . . .
H3A_3 H 0.690370 0.495800 0.864706 0.038 Uiso 1 1 calc R U . . .
H3B_3 H 0.798758 0.468253 0.932991 0.038 Uiso 1 1 calc R U . . .
H3C_3 H 0.809070 0.455868 0.831325 0.038 Uiso 1 1 calc R U . . .
C4_3 C 0.81288(16) 0.66621(11) 0.99134(9) 0.0341(3) Uani 1 1 d . . . . .
H4A_3 H 0.855001 0.730943 1.008090 0.051 Uiso 1 1 calc R U . . .
H4B_3 H 0.839078 0.622269 1.034521 0.051 Uiso 1 1 calc R U . . .
H4C_3 H 0.725031 0.670170 0.988291 0.051 Uiso 1 1 calc R U . . .
P1_4 P 0.92329(3) 0.84055(2) 0.79676(2) 0.01657(7) Uani 1 1 d . . . . .
C2_4 C 0.94860(14) 0.91607(11) 0.90074(10) 0.0311(3) Uani 1 1 d . . . . .
H2A_4 H 1.008259 0.970863 0.897488 0.047 Uiso 1 1 calc R U . . .
H2B_4 H 0.979182 0.877143 0.946871 0.047 Uiso 1 1 calc R U . . .
H2C_4 H 0.871907 0.940590 0.913459 0.047 Uiso 1 1 calc R U . . .
C3_4 C 0.89345(13) 0.93368(10) 0.72249(10) 0.0259(3) Uani 1 1 d . . . . .
H3A_4 H 0.883340 0.903942 0.662474 0.039 Uiso 1 1 calc R U . . .
H3B_4 H 0.961873 0.983798 0.731308 0.039 Uiso 1 1 calc R U . . .
H3C_4 H 0.819150 0.963151 0.733949 0.039 Uiso 1 1 calc R U . . .
C4_4 C 1.08224(12) 0.82484(10) 0.78282(10) 0.0245(3) Uani 1 1 d . . . . .
H4A_4 H 1.086159 0.795480 0.723938 0.037 Uiso 1 1 calc R U . . .
H4B_4 H 1.115848 0.782430 0.825061 0.037 Uiso 1 1 calc R U . . .
H4C_4 H 1.129476 0.888233 0.792021 0.037 Uiso 1 1 calc R U . . .

loop_
_atom_site_aniso_label
_atom_site_aniso_U_11
_atom_site_aniso_U_22
_atom_site_aniso_U_33
_atom_site_aniso_U_23
_atom_site_aniso_U_13
_atom_site_aniso_U_12
Ni01 0.01260(10) 0.01383(10) 0.01388(11) -0.00019(7) 0.00218(7) 0.00148(8)
Si1_1 0.01212(15) 0.01476(15) 0.01735(16) -0.00029(12) 0.00207(12) 0.00112(12)
N2_1 0.0137(5) 0.0165(5) 0.0355(6) -0.0016(4) 0.0030(4) 0.0016(4)
C3_1 0.0135(6) 0.0226(7) 0.0564(10) -0.0005(6) 0.0047(6) 0.0049(5)
C4_1 0.0120(6) 0.0230(7) 0.0500(9) -0.0009(6) 0.0027(6) 0.0019(5)
N5_1 0.0138(5) 0.0174(5) 0.0271(6) -0.0001(4) 0.0019(4) 0.0010(4)
C6_1 0.0142(6) 0.0158(6) 0.0370(8) -0.0030(5) 0.0059(5) 0.0033(5)
C7_1 0.0167(6) 0.0204(6) 0.0400(8) 0.0004(6) 0.0061(5) 0.0049(5)
C8_1 0.0263(7) 0.0187(7) 0.0522(9) 0.0024(6) 0.0164(7) 0.0037(5)
C9_1 0.0299(8) 0.0208(7) 0.0557(10) -0.0114(7) 0.0190(7) -0.0013(6)
C10_1 0.0301(8) 0.0304(8) 0.0391(9) -0.0133(6) 0.0100(6) 0.0011(6)
C11_1 0.0221(7) 0.0236(7) 0.0360(8) -0.0043(6) 0.0090(6) 0.0047(5)
C12_1 0.0304(8) 0.0341(8) 0.0410(9) 0.0082(7) -0.0018(7) 0.0042(6)
C13_1 0.0638(13) 0.0271(9) 0.0789(14) -0.0216(9) 0.0336(11) -0.0129(8)
C14_1 0.0417(9) 0.0343(8) 0.0358(8) 0.0011(7) 0.0105(7) 0.0075(7)
C15_1 0.0113(5) 0.0180(6) 0.0225(6) 0.0001(5) 0.0014(4) -0.0001(4)
C16_1 0.0164(6) 0.0261(7) 0.0200(6) -0.0003(5) 0.0023(5) 0.0004(5)
C17_1 0.0197(6) 0.0286(7) 0.0236(7) 0.0080(5) 0.0027(5) -0.0013(5)
C18_1 0.0173(6) 0.0199(6) 0.0324(7) 0.0030(5) 0.0019(5) -0.0003(5)
C19_1 0.0185(6) 0.0212(6) 0.0248(7) -0.0045(5) 0.0033(5) -0.0007(5)
C20_1 0.0134(6) 0.0225(6) 0.0206(6) 0.0003(5) 0.0020(5) -0.0010(5)
C21_1 0.0404(9) 0.0382(8) 0.0230(7) -0.0044(6) 0.0082(6) -0.0003(7)
C22_1 0.0348(8) 0.0214(7) 0.0550(10) 0.0072(7) 0.0065(7) -0.0010(6)
C23_1 0.0261(7) 0.0311(7) 0.0203(7) 0.0010(5) 0.0037(5) -0.0062(6)
Si1_2 0.01426(15) 0.01435(15) 0.01373(15) -0.00053(11) 0.00223(11) 0.00181(12)
N2_2 0.0179(5) 0.0162(5) 0.0159(5) -0.0005(4) 0.0018(4) 0.0026(4)
C3_2 0.0240(6) 0.0193(6) 0.0173(6) -0.0041(5) 0.0026(5) 0.0033(5)
C4_2 0.0260(7) 0.0211(6) 0.0147(6) -0.0030(5) 0.0021(5) 0.0033(5)
N5_2 0.0208(5) 0.0162(5) 0.0150(5) -0.0002(4) 0.0021(4) 0.0032(4)
C6_2 0.0181(6) 0.0153(6) 0.0157(6) -0.0010(4) 0.0037(4) 0.0033(5)
C7_2 0.0176(6) 0.0161(6) 0.0182(6) -0.0025(4) 0.0038(5) 0.0014(5)
C8_2 0.0199(6) 0.0199(6) 0.0219(6) -0.0019(5) -0.0012(5) 0.0040(5)
C9_2 0.0292(7) 0.0178(6) 0.0203(6) 0.0009(5) 0.0033(5) 0.0045(5)
C10_2 0.0247(7) 0.0161(6) 0.0251(7) 0.0005(5) 0.0071(5) -0.0016(5)
C11_2 0.0183(6) 0.0188(6) 0.0221(6) -0.0009(5) 0.0047(5) 0.0013(5)
C12_2 0.0176(6) 0.0183(6) 0.0287(7) -0.0012(5) 0.0028(5) -0.0005(5)
C13_2 0.0423(9) 0.0206(7) 0.0330(8) 0.0050(6) -0.0013(6) 0.0058(6)
C14_2 0.0195(7) 0.0264(7) 0.0470(9) 0.0042(6) -0.0013(6) -0.0033(5)
C15_2 0.0219(6) 0.0178(6) 0.0125(6) 0.0002(4) 0.0011(5) 0.0015(5)
C16_2 0.0200(6) 0.0200(6) 0.0151(6) 0.0007(5) 0.0001(5) 0.0008(5)
C17_2 0.0218(6) 0.0223(6) 0.0220(6) 0.0037(5) -0.0011(5) 0.0040(5)
C18_2 0.0283(7) 0.0230(7) 0.0220(7) 0.0055(5) 0.0000(5) -0.0002(5)
C19_2 0.0237(7) 0.0260(7) 0.0224(7) 0.0032(5) 0.0051(5) -0.0023(5)
C20_2 0.0218(6) 0.0229(6) 0.0165(6) -0.0008(5) 0.0036(5) 0.0024(5)
C21_2 0.0191(6) 0.0242(6) 0.0221(6) 0.0045(5) 0.0013(5) 0.0022(5)
C22_2 0.0353(8) 0.0316(8) 0.0436(9) 0.0185(7) 0.0009(7) -0.0010(6)
C23_2 0.0216(7) 0.0280(7) 0.0301(7) 0.0010(6) 0.0077(5) 0.0045(5)
P1_3 0.01937(15) 0.01840(15) 0.01475(15) 0.00225(11) 0.00224(11) 0.00313(12)
C2_3 0.0233(7) 0.0339(8) 0.0288(7) 0.0111(6) -0.0028(6) 0.0032(6)
C3_3 0.0275(7) 0.0225(7) 0.0260(7) 0.0074(5) 0.0035(5) -0.0003(5)
C4_3 0.0542(10) 0.0329(8) 0.0185(7) 0.0044(6) 0.0108(6) 0.0131(7)
P1_4 0.01316(14) 0.01573(15) 0.02015(16) -0.00238(11) 0.00301(11) 0.00027(11)
C2_4 0.0276(7) 0.0319(8) 0.0301(8) -0.0130(6) 0.0053(6) -0.0057(6)
C3_4 0.0229(7) 0.0180(6) 0.0368(8) 0.0043(5) 0.0035(6) 0.0004(5)
C4_4 0.0158(6) 0.0225(6) 0.0355(8) 0.0013(5) 0.0062(5) 0.0015(5)

loop_
_atom_type_symbol
_atom_type_description
_atom_type_scat_dispersion_real
_atom_type_scat_dispersion_imag
_atom_type_scat_source
C C 0.0181 0.0091 'International Tables Vol C Tables 4.2.6.8 and 6.1.1.4'
H H 0.0000 0.0000 'International Tables Vol C Tables 4.2.6.8 and 6.1.1.4'
N N 0.0311 0.0180 'International Tables Vol C Tables 4.2.6.8 and 6.1.1.4'
Si Si 0.2541 0.3302 'International Tables Vol C Tables 4.2.6.8 and 6.1.1.4'
P P 0.2955 0.4335 'International Tables Vol C Tables 4.2.6.8 and 6.1.1.4'
Ni Ni -3.0029 0.5091 'International Tables Vol C Tables 4.2.6.8 and 6.1.1.4'

loop_
_geom_angle_atom_site_label_1
_geom_angle_atom_site_label_2
_geom_angle_atom_site_label_3
_geom_angle
_geom_angle_site_symmetry_1
_geom_angle_site_symmetry_3
_geom_angle_publ_flag
Si1_1 Ni01 Si1_2 109.114(15) . . ?
Si1_1 Ni01 P1_3 106.396(15) . . ?
Si1_2 Ni01 P1_3 111.875(15) . . ?
Si1_1 Ni01 P1_4 112.268(15) . . ?
Si1_2 Ni01 P1_4 107.123(14) . . ?
P1_3 Ni01 P1_4 110.130(15) . . ?
N2_1 Si1_1 N5_1 87.27(5) . . ?
N2_1 Si1_1 Ni01 136.07(4) . . ?
N5_1 Si1_1 Ni01 136.65(4) . . ?
C3_1 N2_1 C6_1 117.67(11) . . ?
C3_1 N2_1 Si1_1 113.62(9) . . ?
C6_1 N2_1 Si1_1 128.38(9) . . ?
C4_1 C3_1 N2_1 112.82(12) . . ?
C4_1 C3_1 H3_1 123.6 . . ?
N2_1 C3_1 H3_1 123.6 . . ?
C3_1 C4_1 N5_1 113.07(12) . . ?
C3_1 C4_1 H4_1 123.5 . . ?
N5_1 C4_1 H4_1 123.5 . . ?
C4_1 N5_1 C15_1 117.41(11) . . ?
C4_1 N5_1 Si1_1 113.16(9) . . ?
C15_1 N5_1 Si1_1 128.41(8) . . ?
C11_1 C6_1 C7_1 121.03(13) . . ?
C11_1 C6_1 N2_1 119.41(13) . . ?
C7_1 C6_1 N2_1 119.53(13) . . ?
C8_1 C7_1 C6_1 118.33(14) . . ?
C8_1 C7_1 C12_1 120.43(14) . . ?
C6_1 C7_1 C12_1 121.24(13) . . ?
C9_1 C8_1 C7_1 122.03(15) . . ?
C9_1 C8_1 H8_1 119.0 . . ?
C7_1 C8_1 H8_1 119.0 . . ?
C10_1 C9_1 C8_1 118.39(14) . . ?
C10_1 C9_1 C13_1 121.25(17) . . ?
C8_1 C9_1 C13_1 120.35(17) . . ?
C9_1 C10_1 C11_1 121.95(15) . . ?
C9_1 C10_1 H10_1 119.0 . . ?
C11_1 C10_1 H10_1 119.0 . . ?
C6_1 C11_1 C10_1 118.25(14) . . ?
C6_1 C11_1 C14_1 121.65(13) . . ?
C10_1 C11_1 C14_1 120.10(14) . . ?
C7_1 C12_1 H12A_1 109.5 . . ?
C7_1 C12_1 H12B_1 109.5 . . ?
H12A_1 C12_1 H12B_1 109.5 . . ?
C7_1 C12_1 H12C_1 109.5 . . ?
H12A_1 C12_1 H12C_1 109.5 . . ?
H12B_1 C12_1 H12C_1 109.5 . . ?
C9_1 C13_1 H13A_1 109.5 . . ?
C9_1 C13_1 H13B_1 109.5 . . ?
H13A_1 C13_1 H13B_1 109.5 . . ?
C9_1 C13_1 H13C_1 109.5 . . ?
H13A_1 C13_1 H13C_1 109.5 . . ?
H13B_1 C13_1 H13C_1 109.5 . . ?
C11_1 C14_1 H14A_1 109.5 . . ?
C11_1 C14_1 H14B_1 109.5 . . ?
H14A_1 C14_1 H14B_1 109.5 . . ?
C11_1 C14_1 H14C_1 109.5 . . ?
H14A_1 C14_1 H14C_1 109.5 . . ?
H14B_1 C14_1 H14C_1 109.5 . . ?
C20_1 C15_1 C16_1 120.35(12) . . ?
C20_1 C15_1 N5_1 120.47(11) . . ?
C16_1 C15_1 N5_1 119.13(11) . . ?
C17_1 C16_1 C15_1 118.92(12) . . ?
C17_1 C16_1 C21_1 120.09(13) . . ?
C15_1 C16_1 C21_1 120.98(12) . . ?
C18_1 C17_1 C16_1 121.86(12) . . ?
C18_1 C17_1 H17_1 119.1 . . ?
C16_1 C17_1 H17_1 119.1 . . ?
C19_1 C18_1 C17_1 117.94(12) . . ?
C19_1 C18_1 C22_1 120.56(13) . . ?
C17_1 C18_1 C22_1 121.50(13) . . ?
C18_1 C19_1 C20_1 122.11(12) . . ?
C18_1 C19_1 H19_1 118.9 . . ?
C20_1 C19_1 H19_1 118.9 . . ?
C19_1 C20_1 C15_1 118.77(12) . . ?
C19_1 C20_1 C23_1 120.28(12) . . ?
C15_1 C20_1 C23_1 120.94(12) . . ?
C16_1 C21_1 H21A_1 109.5 . . ?
C16_1 C21_1 H21B_1 109.5 . . ?
H21A_1 C21_1 H21B_1 109.5 . . ?
C16_1 C21_1 H21C_1 109.5 . . ?
H21A_1 C21_1 H21C_1 109.5 . . ?
H21B_1 C21_1 H21C_1 109.5 . . ?
C18_1 C22_1 H22A_1 109.5 . . ?
C18_1 C22_1 H22B_1 109.5 . . ?
H22A_1 C22_1 H22B_1 109.5 . . ?
C18_1 C22_1 H22C_1 109.5 . . ?
H22A_1 C22_1 H22C_1 109.5 . . ?
H22B_1 C22_1 H22C_1 109.5 . . ?
C20_1 C23_1 H23A_1 109.5 . . ?
C20_1 C23_1 H23B_1 109.5 . . ?
H23A_1 C23_1 H23B_1 109.5 . . ?
C20_1 C23_1 H23C_1 109.5 . . ?
H23A_1 C23_1 H23C_1 109.5 . . ?
H23B_1 C23_1 H23C_1 109.5 . . ?
N2_2 Si1_2 N5_2 87.50(5) . . ?
N2_2 Si1_2 Ni01 135.77(4) . . ?
N5_2 Si1_2 Ni01 136.73(4) . . ?
C3_2 N2_2 C6_2 116.96(10) . . ?
C3_2 N2_2 Si1_2 113.43(8) . . ?
C6_2 N2_2 Si1_2 129.35(8) . . ?
C4_2 C3_2 N2_2 113.12(11) . . ?
C4_2 C3_2 H3_2 123.4 . . ?
N2_2 C3_2 H3_2 123.4 . . ?
C3_2 C4_2 N5_2 113.16(11) . . ?
C3_2 C4_2 H4_2 123.4 . . ?
N5_2 C4_2 H4_2 123.4 . . ?
C4_2 N5_2 C15_2 116.19(10) . . ?
C4_2 N5_2 Si1_2 112.76(8) . . ?
C15_2 N5_2 Si1_2 129.18(8) . . ?
C11_2 C6_2 C7_2 120.50(11) . . ?
C11_2 C6_2 N2_2 119.86(11) . . ?
C7_2 C6_2 N2_2 119.51(11) . . ?
C8_2 C7_2 C6_2 118.68(11) . . ?
C8_2 C7_2 C12_2 120.06(11) . . ?
C6_2 C7_2 C12_2 121.23(11) . . ?
C9_2 C8_2 C7_2 121.84(12) . . ?
C9_2 C8_2 H8_2 119.1 . . ?
C7_2 C8_2 H8_2 119.1 . . ?
C10_2 C9_2 C8_2 118.19(12) . . ?
C10_2 C9_2 C13_2 120.41(12) . . ?
C8_2 C9_2 C13_2 121.36(13) . . ?
C9_2 C10_2 C11_2 121.95(12) . . ?
C9_2 C10_2 H10_2 119.0 . . ?
C11_2 C10_2 H10_2 119.0 . . ?
C10_2 C11_2 C6_2 118.83(12) . . ?
C10_2 C11_2 C14_2 120.29(12) . . ?
C6_2 C11_2 C14_2 120.86(12) . . ?
C7_2 C12_2 H12A_2 109.5 . . ?
C7_2 C12_2 H12B_2 109.5 . . ?
H12A_2 C12_2 H12B_2 109.5 . . ?
C7_2 C12_2 H12C_2 109.5 . . ?
H12A_2 C12_2 H12C_2 109.5 . . ?
H12B_2 C12_2 H12C_2 109.5 . . ?
C9_2 C13_2 H13A_2 109.5 . . ?
C9_2 C13_2 H13B_2 109.5 . . ?
H13A_2 C13_2 H13B_2 109.5 . . ?
C9_2 C13_2 H13C_2 109.5 . . ?
H13A_2 C13_2 H13C_2 109.5 . . ?
H13B_2 C13_2 H13C_2 109.5 . . ?
C11_2 C14_2 H14A_2 109.5 . . ?
C11_2 C14_2 H14B_2 109.5 . . ?
H14A_2 C14_2 H14B_2 109.5 . . ?
C11_2 C14_2 H14C_2 109.5 . . ?
H14A_2 C14_2 H14C_2 109.5 . . ?
H14B_2 C14_2 H14C_2 109.5 . . ?
C16_2 C15_2 C20_2 120.45(12) . . ?
C16_2 C15_2 N5_2 120.95(11) . . ?
C20_2 C15_2 N5_2 118.55(11) . . ?
C17_2 C16_2 C15_2 118.61(12) . . ?
C17_2 C16_2 C21_2 120.34(12) . . ?
C15_2 C16_2 C21_2 121.02(11) . . ?
C18_2 C17_2 C16_2 122.10(12) . . ?
C18_2 C17_2 H17_2 119.0 . . ?
C16_2 C17_2 H17_2 119.0 . . ?
C19_2 C18_2 C17_2 118.09(12) . . ?
C19_2 C18_2 C22_2 120.86(13) . . ?
C17_2 C18_2 C22_2 121.01(13) . . ?
C18_2 C19_2 C20_2 121.84(13) . . ?
C18_2 C19_2 H19_2 119.1 . . ?
C20_2 C19_2 H19_2 119.1 . . ?
C19_2 C20_2 C15_2 118.86(12) . . ?
C19_2 C20_2 C23_2 120.10(12) . . ?
C15_2 C20_2 C23_2 121.04(12) . . ?
C16_2 C21_2 H21A_2 109.5 . . ?
C16_2 C21_2 H21B_2 109.5 . . ?
H21A_2 C21_2 H21B_2 109.5 . . ?
C16_2 C21_2 H21C_2 109.5 . . ?
H21A_2 C21_2 H21C_2 109.5 . . ?
H21B_2 C21_2 H21C_2 109.5 . . ?
C18_2 C22_2 H22A_2 109.5 . . ?
C18_2 C22_2 H22B_2 109.5 . . ?
H22A_2 C22_2 H22B_2 109.5 . . ?
C18_2 C22_2 H22C_2 109.5 . . ?
H22A_2 C22_2 H22C_2 109.5 . . ?
H22B_2 C22_2 H22C_2 109.5 . . ?
C20_2 C23_2 H23A_2 109.5 . . ?
C20_2 C23_2 H23B_2 109.5 . . ?
H23A_2 C23_2 H23B_2 109.5 . . ?
C20_2 C23_2 H23C_2 109.5 . . ?
H23A_2 C23_2 H23C_2 109.5 . . ?
H23B_2 C23_2 H23C_2 109.5 . . ?
C3_3 P1_3 C4_3 99.99(7) . . ?
C3_3 P1_3 C2_3 100.59(7) . . ?
C4_3 P1_3 C2_3 98.57(8) . . ?
C3_3 P1_3 Ni01 119.17(5) . . ?
C4_3 P1_3 Ni01 114.90(5) . . ?
C2_3 P1_3 Ni01 119.87(5) . . ?
P1_3 C2_3 H2A_3 109.5 . . ?
P1_3 C2_3 H2B_3 109.5 . . ?
H2A_3 C2_3 H2B_3 109.5 . . ?
P1_3 C2_3 H2C_3 109.5 . . ?
H2A_3 C2_3 H2C_3 109.5 . . ?
H2B_3 C2_3 H2C_3 109.5 . . ?
P1_3 C3_3 H3A_3 109.5 . . ?
P1_3 C3_3 H3B_3 109.5 . . ?
H3A_3 C3_3 H3B_3 109.5 . . ?
P1_3 C3_3 H3C_3 109.5 . . ?
H3A_3 C3_3 H3C_3 109.5 . . ?
H3B_3 C3_3 H3C_3 109.5 . . ?
P1_3 C4_3 H4A_3 109.5 . . ?
P1_3 C4_3 H4B_3 109.5 . . ?
H4A_3 C4_3 H4B_3 109.5 . . ?
P1_3 C4_3 H4C_3 109.5 . . ?
H4A_3 C4_3 H4C_3 109.5 . . ?
H4B_3 C4_3 H4C_3 109.5 . . ?
C3_4 P1_4 C2_4 100.11(7) . . ?
C3_4 P1_4 C4_4 99.42(7) . . ?
C2_4 P1_4 C4_4 98.86(7) . . ?
C3_4 P1_4 Ni01 118.60(5) . . ?
C2_4 P1_4 Ni01 119.95(5) . . ?
C4_4 P1_4 Ni01 116.08(5) . . ?
P1_4 C2_4 H2A_4 109.5 . . ?
P1_4 C2_4 H2B_4 109.5 . . ?
H2A_4 C2_4 H2B_4 109.5 . . ?
P1_4 C2_4 H2C_4 109.5 . . ?
H2A_4 C2_4 H2C_4 109.5 . . ?
H2B_4 C2_4 H2C_4 109.5 . . ?
P1_4 C3_4 H3A_4 109.5 . . ?
P1_4 C3_4 H3B_4 109.5 . . ?
H3A_4 C3_4 H3B_4 109.5 . . ?
P1_4 C3_4 H3C_4 109.5 . . ?
H3A_4 C3_4 H3C_4 109.5 . . ?
H3B_4 C3_4 H3C_4 109.5 . . ?
P1_4 C4_4 H4A_4 109.5 . . ?
P1_4 C4_4 H4B_4 109.5 . . ?
H4A_4 C4_4 H4B_4 109.5 . . ?
P1_4 C4_4 H4C_4 109.5 . . ?
H4A_4 C4_4 H4C_4 109.5 . . ?
H4B_4 C4_4 H4C_4 109.5 . . ?

loop_
_geom_bond_atom_site_label_1
_geom_bond_atom_site_label_2
_geom_bond_distance
_geom_bond_site_symmetry_2
_geom_bond_publ_flag
Ni01 Si1_1 2.1256(4) . ?
Ni01 Si1_2 2.1266(4) . ?
Ni01 P1_3 2.1614(4) . ?
Ni01 P1_4 2.1632(4) . ?
Si1_1 N2_1 1.7575(11) . ?
Si1_1 N5_1 1.7633(11) . ?
N2_1 C3_1 1.4003(17) . ?
N2_1 C6_1 1.4373(16) . ?
C3_1 C4_1 1.337(2) . ?
C3_1 H3_1 0.9500 . ?
C4_1 N5_1 1.4033(17) . ?
C4_1 H4_1 0.9500 . ?
N5_1 C15_1 1.4370(16) . ?
C6_1 C11_1 1.398(2) . ?
C6_1 C7_1 1.400(2) . ?
C7_1 C8_1 1.394(2) . ?
C7_1 C12_1 1.501(2) . ?
C8_1 C9_1 1.386(2) . ?
C8_1 H8_1 0.9500 . ?
C9_1 C10_1 1.382(2) . ?
C9_1 C13_1 1.515(2) . ?
C10_1 C11_1 1.401(2) . ?
C10_1 H10_1 0.9500 . ?
C11_1 C14_1 1.503(2) . ?
C12_1 H12A_1 0.9800 . ?
C12_1 H12B_1 0.9800 . ?
C12_1 H12C_1 0.9800 . ?
C13_1 H13A_1 0.9800 . ?
C13_1 H13B_1 0.9800 . ?
C13_1 H13C_1 0.9800 . ?
C14_1 H14A_1 0.9800 . ?
C14_1 H14B_1 0.9800 . ?
C14_1 H14C_1 0.9800 . ?
C15_1 C20_1 1.3982(18) . ?
C15_1 C16_1 1.4006(18) . ?
C16_1 C17_1 1.3947(19) . ?
C16_1 C21_1 1.5072(19) . ?
C17_1 C18_1 1.391(2) . ?
C17_1 H17_1 0.9500 . ?
C18_1 C19_1 1.388(2) . ?
C18_1 C22_1 1.5126(19) . ?
C19_1 C20_1 1.3953(18) . ?
C19_1 H19_1 0.9500 . ?
C20_1 C23_1 1.5008(18) . ?
C21_1 H21A_1 0.9800 . ?
C21_1 H21B_1 0.9800 . ?
C21_1 H21C_1 0.9800 . ?
C22_1 H22A_1 0.9800 . ?
C22_1 H22B_1 0.9800 . ?
C22_1 H22C_1 0.9800 . ?
C23_1 H23A_1 0.9800 . ?
C23_1 H23B_1 0.9800 . ?
C23_1 H23C_1 0.9800 . ?
Si1_2 N2_2 1.7576(10) . ?
Si1_2 N5_2 1.7682(11) . ?
N2_2 C3_2 1.4021(16) . ?
N2_2 C6_2 1.4359(16) . ?
C3_2 C4_2 1.3333(19) . ?
C3_2 H3_2 0.9500 . ?
C4_2 N5_2 1.4090(16) . ?
C4_2 H4_2 0.9500 . ?
N5_2 C15_2 1.4340(16) . ?
C6_2 C11_2 1.3995(17) . ?
C6_2 C7_2 1.4039(17) . ?
C7_2 C8_2 1.3962(18) . ?
C7_2 C12_2 1.5076(17) . ?
C8_2 C9_2 1.3912(19) . ?
C8_2 H8_2 0.9500 . ?
C9_2 C10_2 1.3894(19) . ?
C9_2 C13_2 1.5107(18) . ?
C10_2 C11_2 1.3940(18) . ?
C10_2 H10_2 0.9500 . ?
C11_2 C14_2 1.5052(18) . ?
C12_2 H12A_2 0.9800 . ?
C12_2 H12B_2 0.9800 . ?
C12_2 H12C_2 0.9800 . ?
C13_2 H13A_2 0.9800 . ?
C13_2 H13B_2 0.9800 . ?
C13_2 H13C_2 0.9800 . ?
C14_2 H14A_2 0.9800 . ?
C14_2 H14B_2 0.9800 . ?
C14_2 H14C_2 0.9800 . ?
C15_2 C16_2 1.4001(18) . ?
C15_2 C20_2 1.4055(18) . ?
C16_2 C17_2 1.3947(18) . ?
C16_2 C21_2 1.5036(18) . ?
C17_2 C18_2 1.3908(19) . ?
C17_2 H17_2 0.9500 . ?
C18_2 C19_2 1.390(2) . ?
C18_2 C22_2 1.5110(19) . ?
C19_2 C20_2 1.3925(19) . ?
C19_2 H19_2 0.9500 . ?
C20_2 C23_2 1.5082(18) . ?
C21_2 H21A_2 0.9800 . ?
C21_2 H21B_2 0.9800 . ?
C21_2 H21C_2 0.9800 . ?
C22_2 H22A_2 0.9800 . ?
C22_2 H22B_2 0.9800 . ?
C22_2 H22C_2 0.9800 . ?
C23_2 H23A_2 0.9800 . ?
C23_2 H23B_2 0.9800 . ?
C23_2 H23C_2 0.9800 . ?
P1_3 C3_3 1.8306(14) . ?
P1_3 C4_3 1.8333(14) . ?
P1_3 C2_3 1.8362(14) . ?
C2_3 H2A_3 0.9800 . ?
C2_3 H2B_3 0.9800 . ?
C2_3 H2C_3 0.9800 . ?
C3_3 H3A_3 0.9800 . ?
C3_3 H3B_3 0.9800 . ?
C3_3 H3C_3 0.9800 . ?
C4_3 H4A_3 0.9800 . ?
C4_3 H4B_3 0.9800 . ?
C4_3 H4C_3 0.9800 . ?
P1_4 C3_4 1.8310(14) . ?
P1_4 C2_4 1.8329(14) . ?
P1_4 C4_4 1.8379(13) . ?
C2_4 H2A_4 0.9800 . ?
C2_4 H2B_4 0.9800 . ?
C2_4 H2C_4 0.9800 . ?
C3_4 H3A_4 0.9800 . ?
C3_4 H3B_4 0.9800 . ?
C3_4 H3C_4 0.9800 . ?
C4_4 H4A_4 0.9800 . ?
C4_4 H4B_4 0.9800 . ?
C4_4 H4C_4 0.9800 . ?

loop_
_geom_torsion_atom_site_label_1
_geom_torsion_atom_site_label_2
_geom_torsion_atom_site_label_3
_geom_torsion_atom_site_label_4
_geom_torsion
_geom_torsion_site_symmetry_1
_geom_torsion_site_symmetry_2
_geom_torsion_site_symmetry_3
_geom_torsion_site_symmetry_4
_geom_torsion_publ_flag
N5_1 Si1_1 N2_1 C3_1 -2.34(11) . . . . ?
Ni01 Si1_1 N2_1 C3_1 176.73(8) . . . . ?
N5_1 Si1_1 N2_1 C6_1 170.83(13) . . . . ?
Ni01 Si1_1 N2_1 C6_1 -10.09(16) . . . . ?
C6_1 N2_1 C3_1 C4_1 -171.95(14) . . . . ?
Si1_1 N2_1 C3_1 C4_1 2.02(18) . . . . ?
N2_1 C3_1 C4_1 N5_1 -0.3(2) . . . . ?
C3_1 C4_1 N5_1 C15_1 167.91(13) . . . . ?
C3_1 C4_1 N5_1 Si1_1 -1.52(18) . . . . ?
N2_1 Si1_1 N5_1 C4_1 2.16(10) . . . . ?
Ni01 Si1_1 N5_1 C4_1 -176.90(8) . . . . ?
N2_1 Si1_1 N5_1 C15_1 -165.85(12) . . . . ?
Ni01 Si1_1 N5_1 C15_1 15.09(14) . . . . ?
C3_1 N2_1 C6_1 C11_1 92.96(16) . . . . ?
Si1_1 N2_1 C6_1 C11_1 -79.98(16) . . . . ?
C3_1 N2_1 C6_1 C7_1 -84.93(16) . . . . ?
Si1_1 N2_1 C6_1 C7_1 102.13(14) . . . . ?
C11_1 C6_1 C7_1 C8_1 0.39(19) . . . . ?
N2_1 C6_1 C7_1 C8_1 178.25(12) . . . . ?
C11_1 C6_1 C7_1 C12_1 179.78(13) . . . . ?
N2_1 C6_1 C7_1 C12_1 -2.36(19) . . . . ?
C6_1 C7_1 C8_1 C9_1 0.6(2) . . . . ?
C12_1 C7_1 C8_1 C9_1 -178.75(14) . . . . ?
C7_1 C8_1 C9_1 C10_1 -0.9(2) . . . . ?
C7_1 C8_1 C9_1 C13_1 -179.85(15) . . . . ?
C8_1 C9_1 C10_1 C11_1 0.0(2) . . . . ?
C13_1 C9_1 C10_1 C11_1 179.01(15) . . . . ?
C7_1 C6_1 C11_1 C10_1 -1.2(2) . . . . ?
N2_1 C6_1 C11_1 C10_1 -179.03(12) . . . . ?
C7_1 C6_1 C11_1 C14_1 178.99(13) . . . . ?
N2_1 C6_1 C11_1 C14_1 1.1(2) . . . . ?
C9_1 C10_1 C11_1 C6_1 1.0(2) . . . . ?
C9_1 C10_1 C11_1 C14_1 -179.20(14) . . . . ?
C4_1 N5_1 C15_1 C20_1 105.73(14) . . . . ?
Si1_1 N5_1 C15_1 C20_1 -86.69(14) . . . . ?
C4_1 N5_1 C15_1 C16_1 -71.86(16) . . . . ?
Si1_1 N5_1 C15_1 C16_1 95.72(13) . . . . ?
C20_1 C15_1 C16_1 C17_1 2.25(19) . . . . ?
N5_1 C15_1 C16_1 C17_1 179.85(11) . . . . ?
C20_1 C15_1 C16_1 C21_1 -176.45(12) . . . . ?
N5_1 C15_1 C16_1 C21_1 1.14(19) . . . . ?
C15_1 C16_1 C17_1 C18_1 -1.0(2) . . . . ?
C21_1 C16_1 C17_1 C18_1 177.67(13) . . . . ?
C16_1 C17_1 C18_1 C19_1 -0.8(2) . . . . ?
C16_1 C17_1 C18_1 C22_1 179.84(13) . . . . ?
C17_1 C18_1 C19_1 C20_1 1.5(2) . . . . ?
C22_1 C18_1 C19_1 C20_1 -179.13(13) . . . . ?
C18_1 C19_1 C20_1 C15_1 -0.33(19) . . . . ?
C18_1 C19_1 C20_1 C23_1 -179.15(12) . . . . ?
C16_1 C15_1 C20_1 C19_1 -1.59(18) . . . . ?
N5_1 C15_1 C20_1 C19_1 -179.15(11) . . . . ?
C16_1 C15_1 C20_1 C23_1 177.23(12) . . . . ?
N5_1 C15_1 C20_1 C23_1 -0.33(18) . . . . ?
N5_2 Si1_2 N2_2 C3_2 -1.81(9) . . . . ?
Ni01 Si1_2 N2_2 C3_2 178.07(7) . . . . ?
N5_2 Si1_2 N2_2 C6_2 172.04(11) . . . . ?
Ni01 Si1_2 N2_2 C6_2 -8.07(14) . . . . ?
C6_2 N2_2 C3_2 C4_2 -172.74(11) . . . . ?
Si1_2 N2_2 C3_2 C4_2 1.94(15) . . . . ?
N2_2 C3_2 C4_2 N5_2 -0.88(17) . . . . ?
C3_2 C4_2 N5_2 C15_2 165.37(12) . . . . ?
C3_2 C4_2 N5_2 Si1_2 -0.53(15) . . . . ?
N2_2 Si1_2 N5_2 C4_2 1.32(9) . . . . ?
Ni01 Si1_2 N5_2 C4_2 -178.56(7) . . . . ?
N2_2 Si1_2 N5_2 C15_2 -162.30(11) . . . . ?
Ni01 Si1_2 N5_2 C15_2 17.82(14) . . . . ?
C3_2 N2_2 C6_2 C11_2 -74.75(15) . . . . ?
Si1_2 N2_2 C6_2 C11_2 111.57(12) . . . . ?
C3_2 N2_2 C6_2 C7_2 101.12(13) . . . . ?
Si1_2 N2_2 C6_2 C7_2 -72.56(15) . . . . ?
C11_2 C6_2 C7_2 C8_2 -1.03(18) . . . . ?
N2_2 C6_2 C7_2 C8_2 -176.88(11) . . . . ?
C11_2 C6_2 C7_2 C12_2 177.04(11) . . . . ?
N2_2 C6_2 C7_2 C12_2 1.19(17) . . . . ?
C6_2 C7_2 C8_2 C9_2 1.19(19) . . . . ?
C12_2 C7_2 C8_2 C9_2 -176.91(12) . . . . ?
C7_2 C8_2 C9_2 C10_2 -0.6(2) . . . . ?
C7_2 C8_2 C9_2 C13_2 176.92(13) . . . . ?
C8_2 C9_2 C10_2 C11_2 -0.1(2) . . . . ?
C13_2 C9_2 C10_2 C11_2 -177.68(13) . . . . ?
C9_2 C10_2 C11_2 C6_2 0.3(2) . . . . ?
C9_2 C10_2 C11_2 C14_2 179.17(13) . . . . ?
C7_2 C6_2 C11_2 C10_2 0.33(18) . . . . ?
N2_2 C6_2 C11_2 C10_2 176.16(11) . . . . ?
C7_2 C6_2 C11_2 C14_2 -178.58(12) . . . . ?
N2_2 C6_2 C11_2 C14_2 -2.75(18) . . . . ?
C4_2 N5_2 C15_2 C16_2 113.23(13) . . . . ?
Si1_2 N5_2 C15_2 C16_2 -83.62(14) . . . . ?
C4_2 N5_2 C15_2 C20_2 -64.21(15) . . . . ?
Si1_2 N5_2 C15_2 C20_2 98.94(13) . . . . ?
C20_2 C15_2 C16_2 C17_2 0.68(18) . . . . ?
N5_2 C15_2 C16_2 C17_2 -176.70(11) . . . . ?
C20_2 C15_2 C16_2 C21_2 178.89(11) . . . . ?
N5_2 C15_2 C16_2 C21_2 1.50(18) . . . . ?
C15_2 C16_2 C17_2 C18_2 1.36(19) . . . . ?
C21_2 C16_2 C17_2 C18_2 -176.86(12) . . . . ?
C16_2 C17_2 C18_2 C19_2 -2.4(2) . . . . ?
C16_2 C17_2 C18_2 C22_2 175.42(13) . . . . ?
C17_2 C18_2 C19_2 C20_2 1.4(2) . . . . ?
C22_2 C18_2 C19_2 C20_2 -176.42(13) . . . . ?
C18_2 C19_2 C20_2 C15_2 0.6(2) . . . . ?
C18_2 C19_2 C20_2 C23_2 -179.58(13) . . . . ?
C16_2 C15_2 C20_2 C19_2 -1.63(18) . . . . ?
N5_2 C15_2 C20_2 C19_2 175.82(11) . . . . ?
C16_2 C15_2 C20_2 C23_2 178.54(12) . . . . ?
N5_2 C15_2 C20_2 C23_2 -4.01(18) . . . . ?
